data_1501842
loop_
_publ_author_name
'Fu, Peng'
'Liu, Peipei'
'Qu, Haijun'
'Wang, Yi'
'Chen, Dianfeng'
'Wang, Hui'
'Li, Jing'
'Zhu, Weiming'

_publ_section_title
;
 \A-pyrones and diketopiperazine derivatives from the marine-derived
 actinomycete Nocardiopsis dassonvillei HR10-5.
;
_journal_issue 10
_journal_name_full 'Journal of natural products'
_journal_page_first 2219
_journal_page_last 2223
_journal_paper_doi 10.1021/np200597m
_journal_volume 74
_journal_year 2011
_chemical_formula_sum 'C22 H22 N2 O4'
_chemical_formula_weight 378.42
_chemical_name_systematic
; 
 ? 
;
_space_group_IT_number 14
_symmetry_cell_setting monoclinic
_symmetry_space_group_name_Hall '-P 2ybc'
_symmetry_space_group_name_H-M 'P 1 21/c 1'
_atom_sites_solution_hydrogens geom
_atom_sites_solution_primary direct
_atom_sites_solution_secondary difmap
_audit_creation_method SHELXL-97
_cell_angle_alpha 90.00
_cell_angle_beta 123.880(2)
_cell_angle_gamma 90.00
_cell_formula_units_Z 4
_cell_length_a 7.1550(8)
_cell_length_b 25.307(2)
_cell_length_c 12.83410(11)
_cell_measurement_reflns_used 772
_cell_measurement_temperature 298(2)
_cell_measurement_theta_max 20.462
_cell_measurement_theta_min 2.501
_cell_volume 1929.3(3)
_computing_cell_refinement 'Bruker SMART'
_computing_data_collection 'Bruker SMART'
_computing_data_reduction 'Bruker SHELXTL'
_computing_molecular_graphics 'Bruker SHELXTL'
_computing_publication_material 'Bruker SHELXTL'
_computing_structure_refinement 'SHELXL-97 (Sheldrick, 1997)'
_computing_structure_solution 'SHELXS-97 (Sheldrick, 1990)'
_diffrn_ambient_temperature 298(2)
_diffrn_measured_fraction_theta_full 0.999
_diffrn_measured_fraction_theta_max 0.999
_diffrn_measurement_device_type 'CCD area detector'
_diffrn_measurement_method 'phi and omega scans'
_diffrn_radiation_monochromator graphite
_diffrn_radiation_source 'fine-focus sealed tube'
_diffrn_radiation_type MoK\a
_diffrn_radiation_wavelength 0.71073
_diffrn_reflns_av_R_equivalents 0.0608
_diffrn_reflns_av_sigmaI/netI 0.1136
_diffrn_reflns_limit_h_max 8
_diffrn_reflns_limit_h_min -8
_diffrn_reflns_limit_k_max 30
_diffrn_reflns_limit_k_min -23
_diffrn_reflns_limit_l_max 15
_diffrn_reflns_limit_l_min -10
_diffrn_reflns_number 7444
_diffrn_reflns_theta_full 25.02
_diffrn_reflns_theta_max 25.02
_diffrn_reflns_theta_min 2.50
_exptl_absorpt_coefficient_mu 0.090
_exptl_absorpt_correction_T_max 0.9866
_exptl_absorpt_correction_T_min 0.9751
_exptl_absorpt_correction_type multi-scan
_exptl_absorpt_process_details sadabs
_exptl_crystal_density_diffrn 1.303
_exptl_crystal_density_method 'not measured'
_exptl_crystal_F_000 800
_exptl_crystal_size_max 0.28
_exptl_crystal_size_mid 0.17
_exptl_crystal_size_min 0.15
_refine_diff_density_max 0.212
_refine_diff_density_min -0.197
_refine_diff_density_rms 0.040
_refine_ls_extinction_method none
_refine_ls_goodness_of_fit_ref 1.019
_refine_ls_hydrogen_treatment mixed
_refine_ls_matrix_type full
_refine_ls_number_parameters 257
_refine_ls_number_reflns 3413
_refine_ls_number_restraints 0
_refine_ls_restrained_S_all 1.019
_refine_ls_R_factor_all 0.1468
_refine_ls_R_factor_gt 0.0525
_refine_ls_shift/su_max 0.000
_refine_ls_shift/su_mean 0.000
_refine_ls_structure_factor_coef Fsqd
_refine_ls_weighting_details 'calc w=1/[\s^2^(Fo^2^)+(0.0050P)^2^+0.0000P] where P=(Fo^2^+2Fc^2^)/3'
_refine_ls_weighting_scheme calc
_refine_ls_wR_factor_gt 0.0764
_refine_ls_wR_factor_ref 0.0882
_reflns_number_gt 1415
_reflns_number_total 3413
_reflns_threshold_expression >2sigma(I)
_cod_data_source_file np200597m_si_002.cif
_cod_data_source_block 101029f
_cod_depositor_comments
;
The following automatic conversions were performed:

'_symmetry_cell_setting' value 'Monoclinic' changed to 'monoclinic'
according to /home/saulius/struct/CIF-dictionaries/cif_core.dic
dictionary named 'cif_core.dic' version 2.4.1 from 2010-06-29.

Automatic conversion script
Id: cif_fix_values 1715 2011-07-08 13:25:40Z adriana 
;
_cod_original_sg_symbol_H-M P2(1)/n
_cod_database_code 1501842

loop_
_symmetry_equiv_pos_as_xyz
'x, y, z'
'-x, y+1/2, -z+1/2'
'-x, -y, -z'
'x, -y-1/2, z-1/2'

loop_
_atom_site_label
_atom_site_type_symbol
_atom_site_fract_x
_atom_site_fract_y
_atom_site_fract_z
_atom_site_U_iso_or_equiv
_atom_site_adp_type
_atom_site_occupancy
_atom_site_symmetry_multiplicity
_atom_site_calc_flag
_atom_site_refinement_flags
N1 N 0.4334(5) 0.91187(9) 0.3223(2) 0.0458(8) Uani 1 1 d .
N2 N 0.7664(5) 0.83327(9) 0.4101(2) 0.0435(7) Uani 1 1 d .
O1 O 0.7015(4) 0.97467(8) 0.4227(2) 0.0737(8) Uani 1 1 d .
O2 O 0.4919(4) 0.77051(8) 0.3277(2) 0.0530(7) Uani 1 1 d .
O3 O -0.6992(4) 0.93703(9) -0.1029(3) 0.0797(8) Uani 1 1 d .
O4 O 1.8512(5) 0.78778(8) 0.6926(2) 0.0744(8) Uani 1 1 d .
C1 C 0.3652(6) 0.85858(12) 0.2834(3) 0.0419(9) Uani 1 1 d .
C2 C 0.5587(6) 0.82152(12) 0.3475(3) 0.0413(9) Uani 1 1 d .
C3 C 0.8294(6) 0.88670(12) 0.4299(3) 0.0426(9) Uani 1 1 d .
C4 C 0.6549(6) 0.92832(13) 0.3923(3) 0.0495(10) Uani 1 1 d .
C5 C 0.2667(5) 0.95187(11) 0.3009(3) 0.0611(11) Uani 1 1 d .
H5A H 0.3355 0.9770 0.3684 0.092 Uiso 1 1 calc R
H5B H 0.1431 0.9350 0.2974 0.092 Uiso 1 1 calc R
H5C H 0.2125 0.9697 0.2231 0.092 Uiso 1 1 calc R
C6 C 0.1565(6) 0.84142(12) 0.2032(3) 0.0517(10) Uani 1 1 d .
H6 H 0.1452 0.8048 0.1971 0.062 Uiso 1 1 calc R
C7 C -0.0611(6) 0.86874(12) 0.1219(3) 0.0479(10) Uani 1 1 d .
C8 C -0.1060(6) 0.90369(13) 0.0280(3) 0.0610(11) Uani 1 1 d .
H8 H 0.0078 0.9116 0.0161 0.073 Uiso 1 1 calc R
C9 C -0.3151(7) 0.92740(12) -0.0492(3) 0.0630(11) Uani 1 1 d .
H9 H -0.3395 0.9508 -0.1115 0.076 Uiso 1 1 calc R
C10 C -0.4861(6) 0.91623(14) -0.0336(4) 0.0559(10) Uani 1 1 d .
C11 C -0.4464(6) 0.88053(14) 0.0591(4) 0.0598(11) Uani 1 1 d .
H11 H -0.5606 0.8725 0.0706 0.072 Uiso 1 1 calc R
C12 C -0.2377(6) 0.85703(12) 0.1341(3) 0.0530(10) Uani 1 1 d .
H12 H -0.2148 0.8327 0.1944 0.064 Uiso 1 1 calc R
C13 C -0.7521(7) 0.97150(13) -0.2048(4) 0.0949(15) Uani 1 1 d .
H13A H -0.6539 1.0016 -0.1727 0.142 Uiso 1 1 calc R
H13B H -0.9055 0.9831 -0.2467 0.142 Uiso 1 1 calc R
H13C H -0.7322 0.9529 -0.2631 0.142 Uiso 1 1 calc R
C14 C 1.0440(6) 0.90185(11) 0.4858(3) 0.0479(9) Uani 1 1 d .
H14 H 1.0661 0.9382 0.4941 0.057 Uiso 1 1 calc R
C15 C 1.2494(6) 0.87080(12) 0.5359(3) 0.0432(9) Uani 1 1 d .
C16 C 1.2581(6) 0.81578(12) 0.5271(3) 0.0526(10) Uani 1 1 d .
H16 H 1.1251 0.7964 0.4855 0.063 Uiso 1 1 calc R
C17 C 1.4600(6) 0.79016(12) 0.5791(3) 0.0543(10) Uani 1 1 d .
H17 H 1.4627 0.7536 0.5733 0.065 Uiso 1 1 calc R
C18 C 1.6585(6) 0.81801(14) 0.6399(3) 0.0486(10) Uani 1 1 d .
C19 C 1.6589(6) 0.87194(12) 0.6506(3) 0.0530(10) Uani 1 1 d .
H19 H 1.7933 0.8908 0.6926 0.064 Uiso 1 1 calc R
C20 C 1.4553(6) 0.89750(12) 0.5974(3) 0.0517(10) Uani 1 1 d .
H20 H 1.4548 0.9341 0.6027 0.062 Uiso 1 1 calc R
C21 C 2.0676(6) 0.81437(15) 0.7646(4) 0.1048(16) Uani 1 1 d .
H21A H 2.0836 0.8372 0.7103 0.157 Uiso 1 1 calc R
H21B H 2.1860 0.7886 0.8010 0.157 Uiso 1 1 calc R
H21C H 2.0763 0.8349 0.8301 0.157 Uiso 1 1 calc R
C22 C 0.6720(6) 0.73207(10) 0.3935(3) 0.0600(11) Uani 1 1 d .
H22A H 0.7751 0.7361 0.3684 0.090 Uiso 1 1 calc R
H22B H 0.6098 0.6971 0.3731 0.090 Uiso 1 1 calc R
H22C H 0.7503 0.7376 0.4823 0.090 Uiso 1 1 calc R

loop_
_atom_site_aniso_label
_atom_site_aniso_U_11
_atom_site_aniso_U_22
_atom_site_aniso_U_33
_atom_site_aniso_U_23
_atom_site_aniso_U_13
_atom_site_aniso_U_12
N1 0.040(2) 0.0368(17) 0.058(2) 0.0011(14) 0.0264(17) 0.0053(14)
N2 0.045(2) 0.0376(17) 0.050(2) -0.0040(13) 0.0277(17) -0.0049(14)
O1 0.0533(18) 0.0349(14) 0.120(2) -0.0107(14) 0.0401(18) -0.0041(12)
O2 0.0494(17) 0.0346(13) 0.0682(18) -0.0009(11) 0.0286(15) -0.0009(11)
O3 0.058(2) 0.0871(19) 0.083(2) 0.0110(15) 0.0323(19) 0.0213(15)
O4 0.060(2) 0.0738(17) 0.086(2) -0.0045(14) 0.0383(18) 0.0047(15)
C1 0.046(3) 0.043(2) 0.041(2) 0.0003(17) 0.026(2) 0.0003(17)
C2 0.046(3) 0.035(2) 0.047(3) -0.0054(17) 0.029(2) -0.0019(18)
C3 0.040(2) 0.042(2) 0.045(3) 0.0006(16) 0.023(2) 0.0023(17)
C4 0.040(3) 0.047(2) 0.059(3) 0.0038(19) 0.027(2) 0.0028(19)
C5 0.045(3) 0.047(2) 0.081(3) 0.0001(18) 0.029(2) 0.0080(17)
C6 0.045(3) 0.042(2) 0.057(3) -0.0009(18) 0.022(2) -0.0038(18)
C7 0.040(3) 0.046(2) 0.047(3) -0.0060(18) 0.018(2) -0.0060(17)
C8 0.052(3) 0.066(2) 0.065(3) 0.011(2) 0.033(3) 0.003(2)
C9 0.060(3) 0.062(2) 0.056(3) 0.0140(19) 0.025(3) 0.006(2)
C10 0.042(3) 0.065(3) 0.052(3) -0.003(2) 0.021(2) 0.009(2)
C11 0.051(3) 0.070(3) 0.064(3) -0.006(2) 0.036(3) -0.005(2)
C12 0.052(3) 0.053(2) 0.052(3) 0.0014(17) 0.028(2) -0.0013(19)
C13 0.091(4) 0.089(3) 0.080(4) 0.016(3) 0.032(3) 0.038(3)
C14 0.051(3) 0.0345(19) 0.061(3) -0.0003(17) 0.033(2) -0.0006(18)
C15 0.039(2) 0.042(2) 0.049(2) -0.0002(17) 0.025(2) 0.0007(17)
C16 0.047(3) 0.045(2) 0.062(3) -0.0038(18) 0.028(2) -0.0062(18)
C17 0.047(3) 0.042(2) 0.069(3) -0.0020(18) 0.029(2) 0.0035(19)
C18 0.035(2) 0.059(2) 0.051(3) 0.0075(19) 0.024(2) 0.0170(19)
C19 0.038(2) 0.049(2) 0.066(3) -0.0050(19) 0.026(2) 0.0002(17)
C20 0.050(3) 0.041(2) 0.066(3) -0.0010(18) 0.034(2) 0.0008(19)
C21 0.046(3) 0.103(3) 0.136(5) -0.006(3) 0.033(3) 0.010(2)
C22 0.066(3) 0.037(2) 0.074(3) 0.0047(18) 0.037(2) 0.0077(18)

loop_
_atom_type_symbol
_atom_type_description
_atom_type_scat_dispersion_real
_atom_type_scat_dispersion_imag
_atom_type_scat_source
C C 0.0033 0.0016 'International Tables Vol C Tables 4.2.6.8 and 6.1.1.4'
H H 0.0000 0.0000 'International Tables Vol C Tables 4.2.6.8 and 6.1.1.4'
N N 0.0061 0.0033 'International Tables Vol C Tables 4.2.6.8 and 6.1.1.4'
O O 0.0106 0.0060 'International Tables Vol C Tables 4.2.6.8 and 6.1.1.4'

loop_
_geom_angle_atom_site_label_1
_geom_angle_atom_site_label_2
_geom_angle_atom_site_label_3
_geom_angle
C4 N1 C1 123.9(3)
C4 N1 C5 115.6(3)
C1 N1 C5 120.2(3)
C2 N2 C3 119.0(3)
C2 O2 C22 115.1(3)
C10 O3 C13 117.1(3)
C18 O4 C21 118.3(3)
C6 C1 N1 126.7(3)
C6 C1 C2 121.4(3)
N1 C1 C2 111.9(3)
N2 C2 O2 120.6(3)
N2 C2 C1 127.2(3)
O2 C2 C1 112.1(3)
C14 C3 N2 122.0(3)
C14 C3 C4 118.3(3)
N2 C3 C4 119.7(3)
O1 C4 N1 120.5(3)
O1 C4 C3 122.9(3)
N1 C4 C3 116.6(3)
N1 C5 H5A 109.5
N1 C5 H5B 109.5
H5A C5 H5B 109.5
N1 C5 H5C 109.5
H5A C5 H5C 109.5
H5B C5 H5C 109.5
C1 C6 C7 133.0(3)
C1 C6 H6 113.5
C7 C6 H6 113.5
C8 C7 C12 116.8(3)
C8 C7 C6 123.9(4)
C12 C7 C6 119.2(3)
C7 C8 C9 122.3(4)
C7 C8 H8 118.9
C9 C8 H8 118.9
C10 C9 C8 120.0(4)
C10 C9 H9 120.0
C8 C9 H9 120.0
O3 C10 C9 125.8(4)
O3 C10 C11 115.2(4)
C9 C10 C11 119.0(4)
C12 C11 C10 120.1(4)
C12 C11 H11 120.0
C10 C11 H11 120.0
C11 C12 C7 121.9(3)
C11 C12 H12 119.1
C7 C12 H12 119.1
O3 C13 H13A 109.5
O3 C13 H13B 109.5
H13A C13 H13B 109.5
O3 C13 H13C 109.5
H13A C13 H13C 109.5
H13B C13 H13C 109.5
C3 C14 C15 130.8(3)
C3 C14 H14 114.6
C15 C14 H14 114.6
C20 C15 C16 116.5(3)
C20 C15 C14 118.2(3)
C16 C15 C14 125.3(3)
C17 C16 C15 120.9(3)
C17 C16 H16 119.6
C15 C16 H16 119.6
C16 C17 C18 120.6(3)
C16 C17 H17 119.7
C18 C17 H17 119.7
C19 C18 C17 120.8(3)
C19 C18 O4 123.8(3)
C17 C18 O4 115.3(3)
C18 C19 C20 118.4(3)
C18 C19 H19 120.8
C20 C19 H19 120.8
C19 C20 C15 122.9(3)
C19 C20 H20 118.5
C15 C20 H20 118.5
O4 C21 H21A 109.5
O4 C21 H21B 109.5
H21A C21 H21B 109.5
O4 C21 H21C 109.5
H21A C21 H21C 109.5
H21B C21 H21C 109.5
O2 C22 H22A 109.5
O2 C22 H22B 109.5
H22A C22 H22B 109.5
O2 C22 H22C 109.5
H22A C22 H22C 109.5
H22B C22 H22C 109.5

loop_
_geom_bond_atom_site_label_1
_geom_bond_atom_site_label_2
_geom_bond_distance
N1 C4 1.380(4)
N1 C1 1.426(3)
N1 C5 1.469(3)
N2 C2 1.270(4)
N2 C3 1.403(3)
O1 C4 1.222(3)
O2 C2 1.351(3)
O2 C22 1.452(3)
O3 C10 1.372(4)
O3 C13 1.437(4)
O4 C18 1.380(4)
O4 C21 1.452(4)
C1 C6 1.328(4)
C1 C2 1.484(4)
C3 C14 1.338(4)
C3 C4 1.493(4)
C5 H5A 0.9600
C5 H5B 0.9600
C5 H5C 0.9600
C6 C7 1.477(4)
C6 H6 0.9300
C7 C8 1.381(4)
C7 C12 1.389(4)
C8 C9 1.388(4)
C8 H8 0.9300
C9 C10 1.375(5)
C9 H9 0.9300
C10 C11 1.392(4)
C11 C12 1.381(4)
C11 H11 0.9300
C12 H12 0.9300
C13 H13A 0.9600
C13 H13B 0.9600
C13 H13C 0.9600
C14 C15 1.462(4)
C14 H14 0.9300
C15 C20 1.397(4)
C15 C16 1.401(3)
C16 C17 1.370(4)
C16 H16 0.9300
C17 C18 1.374(4)
C17 H17 0.9300
C18 C19 1.371(4)
C19 C20 1.378(4)
C19 H19 0.9300
C20 H20 0.9300
C21 H21A 0.9600
C21 H21B 0.9600
C21 H21C 0.9600
C22 H22A 0.9600
C22 H22B 0.9600
C22 H22C 0.9600

loop_
_geom_torsion_atom_site_label_1
_geom_torsion_atom_site_label_2
_geom_torsion_atom_site_label_3
_geom_torsion_atom_site_label_4
_geom_torsion
C4 N1 C1 C6 -170.8(4)
C5 N1 C1 C6 16.4(5)
C4 N1 C1 C2 11.3(4)
C5 N1 C1 C2 -161.5(3)
C3 N2 C2 O2 -179.3(2)
C3 N2 C2 C1 4.0(5)
C22 O2 C2 N2 6.1(4)
C22 O2 C2 C1 -176.7(3)
C6 C1 C2 N2 168.4(4)
N1 C1 C2 N2 -13.6(5)
C6 C1 C2 O2 -8.6(5)
N1 C1 C2 O2 169.5(2)
C2 N2 C3 C14 -174.2(3)
C2 N2 C3 C4 8.1(4)
C1 N1 C4 O1 -179.8(3)
C5 N1 C4 O1 -6.7(5)
C1 N1 C4 C3 -1.1(5)
C5 N1 C4 C3 172.0(3)
C14 C3 C4 O1 -8.5(5)
N2 C3 C4 O1 169.2(3)
C14 C3 C4 N1 172.8(3)
N2 C3 C4 N1 -9.5(5)
N1 C1 C6 C7 6.6(7)
C2 C1 C6 C7 -175.7(4)
C1 C6 C7 C8 60.5(6)
C1 C6 C7 C12 -123.3(4)
C12 C7 C8 C9 1.7(5)
C6 C7 C8 C9 177.9(3)
C7 C8 C9 C10 -0.1(6)
C13 O3 C10 C9 3.3(5)
C13 O3 C10 C11 -176.2(3)
C8 C9 C10 O3 179.7(3)
C8 C9 C10 C11 -0.8(6)
O3 C10 C11 C12 179.7(3)
C9 C10 C11 C12 0.2(5)
C10 C11 C12 C7 1.4(5)
C8 C7 C12 C11 -2.3(5)
C6 C7 C12 C11 -178.7(3)
N2 C3 C14 C15 0.2(6)
C4 C3 C14 C15 177.9(3)
C3 C14 C15 C20 -175.9(4)
C3 C14 C15 C16 4.4(6)
C20 C15 C16 C17 1.3(5)
C14 C15 C16 C17 -178.9(3)
C15 C16 C17 C18 -0.7(6)
C16 C17 C18 C19 0.5(6)
C16 C17 C18 O4 177.6(3)
C21 O4 C18 C19 0.6(5)
C21 O4 C18 C17 -176.5(3)
C17 C18 C19 C20 -0.9(5)
O4 C18 C19 C20 -177.7(3)
C18 C19 C20 C15 1.6(5)
C16 C15 C20 C19 -1.8(5)
C14 C15 C20 C19 178.4(3)

loop_
_cod_related_entry_id
_cod_related_entry_database
_cod_related_entry_code
1 ChemSpider 26616175
